data_7251759
loop_
_publ_author_name
'Forsyth, Craig M.'
'Deacon, Glen B.'
'Junk, Peter C.'

_publ_section_title
;
 Directing alendronate structures into 2-D layers with bulky quaternary
 phosphonium cations
;
_journal_issue 14
_journal_name_full CrystEngComm
_journal_page_first 2151
_journal_page_last 2163
_journal_paper_doi 10.1039/D5CE01121C
_journal_volume 28
_journal_year 2026
_chemical_formula_moiety C19
_chemical_formula_sum 'C23 H30 N O7 P3'
_chemical_formula_weight 525.39
_space_group_crystal_system monoclinic
_space_group_IT_number 14
_space_group_name_Hall '-P 2ybc'
_space_group_name_H-M_alt 'P 1 21/c 1'
_atom_sites_solution_hydrogens mixed
_atom_sites_solution_primary direct
_audit_creation_method SHELXL-2018/3
_audit_update_record
;
2025-11-25 deposited with the CCDC.	2026-01-13 downloaded from the CCDC.
;
_cell_angle_alpha 90
_cell_angle_beta 106.2040(10)
_cell_angle_gamma 90
_cell_formula_units_Z 4
_cell_length_a 14.8268(2)
_cell_length_b 9.20120(10)
_cell_length_c 18.5019(2)
_cell_measurement_reflns_used 17413
_cell_measurement_temperature 123(2)
_cell_measurement_theta_max 77.1840
_cell_measurement_theta_min 5.0260
_cell_volume 2423.84(5)
_computing_cell_refinement 'CrysAlisPro 1.171.40.84a (Rigaku OD, 2020)'
_computing_data_collection 'CrysAlisPro 1.171.40.84a (Rigaku OD, 2020)'
_computing_data_reduction 'CrysAlisPro 1.171.40.84a (Rigaku OD, 2020)'
_computing_structure_refinement 'SHELXL-2018/3 (Sheldrick, 2018)'
_computing_structure_solution 'SHELX2-2018/3 (Sheldrick, 2018)'
_diffrn_ambient_temperature 123(2)
_diffrn_detector_area_resol_mean 10.0000
_diffrn_measured_fraction_theta_full 1.000
_diffrn_measured_fraction_theta_max 0.988
_diffrn_measurement_device_type 'XtaLAB Synergy, Dualflex, HyPix'
_diffrn_measurement_method '\w scans'
_diffrn_radiation_type CuK\a
_diffrn_radiation_wavelength 1.54184
_diffrn_reflns_av_R_equivalents 0.0424
_diffrn_reflns_av_unetI/netI 0.0300
_diffrn_reflns_Laue_measured_fraction_full 1.000
_diffrn_reflns_Laue_measured_fraction_max 0.988
_diffrn_reflns_limit_h_max 18
_diffrn_reflns_limit_h_min -18
_diffrn_reflns_limit_k_max 11
_diffrn_reflns_limit_k_min -9
_diffrn_reflns_limit_l_max 23
_diffrn_reflns_limit_l_min -20
_diffrn_reflns_number 26595
_diffrn_reflns_point_group_measured_fraction_full 1.000
_diffrn_reflns_point_group_measured_fraction_max 0.988
_diffrn_reflns_theta_full 67.684
_diffrn_reflns_theta_max 77.499
_diffrn_reflns_theta_min 4.978
_diffrn_source 'micro-focus sealed X-ray tube'
_exptl_absorpt_coefficient_mu 2.645
_exptl_absorpt_correction_T_max 1.00000
_exptl_absorpt_correction_T_min 0.68063
_exptl_absorpt_correction_type multi-scan
_exptl_absorpt_process_details
;
CrysAlisPro 1.171.40.84a (Rigaku Oxford Diffraction, 2020)
Empirical absorption correction using spherical harmonics,
implemented in SCALE3 ABSPACK scaling algorithm.
;
_exptl_crystal_colour colourless
_exptl_crystal_density_diffrn 1.440
_exptl_crystal_description needle
_exptl_crystal_F_000 1104
_exptl_crystal_size_max 0.258
_exptl_crystal_size_mid 0.040
_exptl_crystal_size_min 0.029
_refine_diff_density_max 0.425
_refine_diff_density_min -0.428
_refine_diff_density_rms 0.056
_refine_ls_extinction_method none
_refine_ls_goodness_of_fit_ref 1.078
_refine_ls_hydrogen_treatment mixed
_refine_ls_matrix_type full
_refine_ls_number_parameters 332
_refine_ls_number_reflns 5084
_refine_ls_number_restraints 0
_refine_ls_restrained_S_all 1.078
_refine_ls_R_factor_all 0.0357
_refine_ls_R_factor_gt 0.0330
_refine_ls_shift/su_max 0.002
_refine_ls_shift/su_mean 0.000
_refine_ls_structure_factor_coef Fsqd
_refine_ls_weighting_details 'w=1/[\s^2^(Fo^2^)+(0.0451P)^2^+1.1811P] where P=(Fo^2^+2Fc^2^)/3'
_refine_ls_weighting_scheme calc
_refine_ls_wR_factor_gt 0.0876
_refine_ls_wR_factor_ref 0.0896
_reflns_Friedel_coverage 0.000
_reflns_number_gt 4661
_reflns_number_total 5084
_reflns_threshold_expression 'I > 2\s(I)'
_cod_data_source_file d5ce01121c2.cif
_cod_data_source_block compound2_Ph3PMeLH4
_cod_depositor_comments 'Adding full bibliography for 7251754--7251762.cif.'
_cod_original_sg_symbol_H-M 'P 21/c'
_cod_database_code 7251759
_shelx_shelxl_version_number 2018/3
_shelx_space_group_comment
;
The symmetry employed for this shelxl refinement is uniquely defined
by the following loop, which should always be used as a source of
symmetry information in preference to the above space-group names.
They are only intended as comments.
;

loop_
_space_group_symop_operation_xyz
'x, y, z'
'-x, y+1/2, -z+1/2'
'-x, -y, -z'
'x, -y-1/2, z-1/2'

loop_
_atom_site_label
_atom_site_type_symbol
_atom_site_fract_x
_atom_site_fract_y
_atom_site_fract_z
_atom_site_U_iso_or_equiv
_atom_site_adp_type
_atom_site_occupancy
_atom_site_site_symmetry_order
_atom_site_calc_flag
_atom_site_refinement_flags_posn
_atom_site_refinement_flags_adp
_atom_site_refinement_flags_occupancy
_atom_site_disorder_assembly
_atom_site_disorder_group
P1 P 0.08768(3) 0.86081(4) 0.67790(2) 0.01798(10) Uani 1 1 d . . . . .
P2 P 0.15597(2) 0.54568(4) 0.71593(2) 0.01666(10) Uani 1 1 d . . . . .
P3 P 0.29281(2) 0.10638(4) 0.51587(2) 0.01656(10) Uani 1 1 d . . . . .
O1 O 0.19804(9) 0.88415(14) 0.70727(7) 0.0289(3) Uani 1 1 d . . . . .
O2 O 0.04244(8) 0.87098(12) 0.74139(6) 0.0240(2) Uani 1 1 d . . . . .
O3 O 0.04900(9) 0.96496(12) 0.61462(6) 0.0274(3) Uani 1 1 d . . . . .
O4 O 0.24927(8) 0.61958(13) 0.74696(6) 0.0253(3) Uani 1 1 d . . . . .
O5 O 0.10543(8) 0.53846(12) 0.78106(6) 0.0212(2) Uani 1 1 d . . . . .
O6 O 0.15468(7) 0.40028(12) 0.67936(6) 0.0202(2) Uani 1 1 d . . . . .
O7 O -0.01640(7) 0.62072(12) 0.62935(6) 0.0189(2) Uani 1 1 d . . . . .
N1 N 0.00856(9) 0.75840(15) 0.36552(7) 0.0182(3) Uani 1 1 d . . . . .
C1 C 0.07982(9) 0.66991(16) 0.64513(8) 0.0156(3) Uani 1 1 d . . . . .
C2 C 0.10955(10) 0.65725(16) 0.57224(8) 0.0166(3) Uani 1 1 d . . . . .
H2A H 0.168633 0.712352 0.578742 0.020 Uiso 1 1 calc R U . . .
H2B H 0.123234 0.553907 0.564775 0.020 Uiso 1 1 calc R U . . .
C3 C 0.03798(10) 0.71171(16) 0.50119(8) 0.0169(3) Uani 1 1 d . . . . .
H3A H -0.018746 0.649576 0.490175 0.020 Uiso 1 1 calc R U . . .
H3B H 0.019077 0.812234 0.509313 0.020 Uiso 1 1 calc R U . . .
C4 C 0.07919(10) 0.70881(17) 0.43492(8) 0.0179(3) Uani 1 1 d . . . . .
H4A H 0.134976 0.772907 0.445365 0.021 Uiso 1 1 calc R U . . .
H4B H 0.099525 0.608750 0.427538 0.021 Uiso 1 1 calc R U . . .
C5 C 0.17378(11) 0.11792(19) 0.51911(11) 0.0269(4) Uani 1 1 d . . . . .
H5A H 0.132242 0.077339 0.472718 0.040 Uiso 1 1 calc R U . . .
H5B H 0.157340 0.219919 0.523945 0.040 Uiso 1 1 calc R U . . .
H5C H 0.166425 0.062835 0.562444 0.040 Uiso 1 1 calc R U . . .
C6 C 0.36967(10) 0.17988(16) 0.60074(8) 0.0172(3) Uani 1 1 d . . . . .
C7 C 0.33602(11) 0.28934(17) 0.63876(9) 0.0216(3) Uani 1 1 d . . . . .
H7 H 0.271874 0.317493 0.622508 0.026 Uiso 1 1 calc R U . . .
C8 C 0.39691(13) 0.35649(18) 0.70035(9) 0.0261(3) Uani 1 1 d . . . . .
H8 H 0.374457 0.430721 0.726554 0.031 Uiso 1 1 calc R U . . .
C9 C 0.49078(12) 0.31535(19) 0.72380(9) 0.0260(3) Uani 1 1 d . . . . .
H9 H 0.532403 0.363510 0.765307 0.031 Uiso 1 1 calc R U . . .
C10 C 0.52454(11) 0.20484(19) 0.68738(9) 0.0238(3) Uani 1 1 d . . . . .
H10 H 0.588506 0.175984 0.704491 0.029 Uiso 1 1 calc R U . . .
C11 C 0.46370(10) 0.13657(17) 0.62546(9) 0.0198(3) Uani 1 1 d . . . . .
H11 H 0.486072 0.060806 0.600125 0.024 Uiso 1 1 calc R U . . .
C12 C 0.32054(10) -0.08103(17) 0.50691(9) 0.0181(3) Uani 1 1 d . . . . .
C13 C 0.33284(10) -0.17142(18) 0.56981(9) 0.0217(3) Uani 1 1 d . . . . .
H13 H 0.333215 -0.131310 0.617203 0.026 Uiso 1 1 calc R U . . .
C14 C 0.34444(11) -0.31940(19) 0.56262(11) 0.0275(4) Uani 1 1 d . . . . .
H14 H 0.353086 -0.381186 0.605147 0.033 Uiso 1 1 calc R U . . .
C15 C 0.34341(12) -0.37743(18) 0.49310(12) 0.0315(4) Uani 1 1 d . . . . .
H15 H 0.351702 -0.478997 0.488300 0.038 Uiso 1 1 calc R U . . .
C16 C 0.33036(13) -0.28806(19) 0.43062(11) 0.0301(4) Uani 1 1 d . . . . .
H16 H 0.329233 -0.328886 0.383215 0.036 Uiso 1 1 calc R U . . .
C17 C 0.31894(11) -0.13953(18) 0.43700(9) 0.0226(3) Uani 1 1 d . . . . .
H17 H 0.310139 -0.078276 0.394257 0.027 Uiso 1 1 calc R U . . .
C18 C 0.30704(10) 0.20855(16) 0.43728(8) 0.0187(3) Uani 1 1 d . . . . .
C19 C 0.39641(11) 0.24761(19) 0.43349(9) 0.0248(3) Uani 1 1 d . . . . .
H19 H 0.450457 0.217610 0.471726 0.030 Uiso 1 1 calc R U . . .
C20 C 0.40580(12) 0.3305(2) 0.37355(10) 0.0294(4) Uani 1 1 d . . . . .
H20 H 0.466568 0.357615 0.370779 0.035 Uiso 1 1 calc R U . . .
C21 C 0.32702(13) 0.37416(18) 0.31752(9) 0.0262(3) Uani 1 1 d . . . . .
H21 H 0.333983 0.431951 0.276867 0.031 Uiso 1 1 calc R U . . .
C22 C 0.23895(13) 0.3340(2) 0.32071(10) 0.0330(4) Uani 1 1 d . . . . .
H22 H 0.185196 0.363339 0.281995 0.040 Uiso 1 1 calc R U . . .
C23 C 0.22827(12) 0.2506(2) 0.38040(10) 0.0302(4) Uani 1 1 d . . . . .
H23 H 0.167365 0.222373 0.382355 0.036 Uiso 1 1 calc R U . . .
H1 H 0.2218(17) 0.805(3) 0.7285(14) 0.043(7) Uiso 1 1 d . . . . .
H5 H 0.057(2) 0.472(3) 0.7723(16) 0.061(8) Uiso 1 1 d . . . . .
H7A H -0.0269(17) 0.615(3) 0.6689(14) 0.038(6) Uiso 1 1 d . . . . .
H3N H -0.0083(15) 0.853(3) 0.3692(12) 0.035(6) Uiso 1 1 d . . . . .
H1N H 0.0299(15) 0.750(2) 0.3244(13) 0.031(5) Uiso 1 1 d . . . . .
H2N H -0.0485(15) 0.698(2) 0.3559(11) 0.029(5) Uiso 1 1 d . . . . .

loop_
_atom_site_aniso_label
_atom_site_aniso_U_11
_atom_site_aniso_U_22
_atom_site_aniso_U_33
_atom_site_aniso_U_23
_atom_site_aniso_U_13
_atom_site_aniso_U_12
P1 0.0274(2) 0.01342(19) 0.01465(18) -0.00095(13) 0.00850(15) -0.00041(14)
P2 0.01581(18) 0.01741(19) 0.01517(18) -0.00004(13) 0.00170(13) 0.00109(13)
P3 0.01328(17) 0.01519(19) 0.01956(19) 0.00084(13) 0.00184(14) 0.00134(13)
O1 0.0310(6) 0.0224(6) 0.0333(7) -0.0094(5) 0.0090(5) -0.0097(5)
O2 0.0356(6) 0.0214(6) 0.0183(5) 0.0033(4) 0.0128(5) 0.0076(5)
O3 0.0523(7) 0.0144(5) 0.0184(5) 0.0021(4) 0.0149(5) 0.0041(5)
O4 0.0167(5) 0.0315(6) 0.0237(6) -0.0023(5) -0.0008(4) -0.0010(4)
O5 0.0264(6) 0.0195(6) 0.0175(5) 0.0008(4) 0.0059(4) 0.0005(4)
O6 0.0210(5) 0.0180(5) 0.0212(5) -0.0004(4) 0.0050(4) 0.0038(4)
O7 0.0137(5) 0.0252(6) 0.0178(5) 0.0011(4) 0.0040(4) -0.0015(4)
N1 0.0257(7) 0.0161(6) 0.0132(6) -0.0012(5) 0.0061(5) -0.0003(5)
C1 0.0140(6) 0.0164(7) 0.0157(7) -0.0017(5) 0.0030(5) -0.0018(5)
C2 0.0159(6) 0.0183(7) 0.0152(7) -0.0022(5) 0.0038(5) -0.0002(5)
C3 0.0176(6) 0.0182(7) 0.0143(7) -0.0016(5) 0.0036(5) -0.0005(5)
C4 0.0190(7) 0.0191(7) 0.0154(7) -0.0019(5) 0.0045(5) -0.0017(6)
C5 0.0149(7) 0.0261(8) 0.0388(9) -0.0001(7) 0.0057(6) 0.0008(6)
C6 0.0173(7) 0.0167(7) 0.0174(7) 0.0009(5) 0.0044(5) -0.0005(5)
C7 0.0234(7) 0.0197(7) 0.0227(7) 0.0020(6) 0.0079(6) 0.0026(6)
C8 0.0375(9) 0.0207(8) 0.0213(8) -0.0025(6) 0.0104(7) 0.0011(7)
C9 0.0322(8) 0.0256(8) 0.0175(7) -0.0006(6) 0.0025(6) -0.0059(7)
C10 0.0201(7) 0.0272(8) 0.0215(7) 0.0038(6) 0.0016(6) -0.0024(6)
C11 0.0185(7) 0.0205(7) 0.0198(7) 0.0000(6) 0.0046(6) 0.0011(6)
C12 0.0132(6) 0.0169(7) 0.0225(7) 0.0005(6) 0.0023(5) -0.0005(5)
C13 0.0173(7) 0.0226(8) 0.0232(8) 0.0028(6) 0.0023(6) -0.0006(6)
C14 0.0209(7) 0.0211(8) 0.0394(9) 0.0104(7) 0.0067(7) 0.0015(6)
C15 0.0284(9) 0.0147(8) 0.0544(12) -0.0014(7) 0.0169(8) -0.0004(6)
C16 0.0322(9) 0.0232(8) 0.0384(10) -0.0081(7) 0.0154(7) -0.0040(7)
C17 0.0214(7) 0.0208(8) 0.0258(8) -0.0010(6) 0.0070(6) -0.0021(6)
C18 0.0204(7) 0.0143(7) 0.0186(7) 0.0005(5) 0.0009(6) 0.0021(5)
C19 0.0206(7) 0.0312(9) 0.0210(7) 0.0039(7) 0.0031(6) 0.0050(6)
C20 0.0257(8) 0.0376(10) 0.0257(8) 0.0065(7) 0.0086(7) 0.0057(7)
C21 0.0366(9) 0.0223(8) 0.0190(8) 0.0034(6) 0.0067(7) 0.0052(7)
C22 0.0318(9) 0.0300(9) 0.0285(9) 0.0097(7) -0.0060(7) 0.0011(7)
C23 0.0214(8) 0.0287(9) 0.0331(9) 0.0097(7) -0.0046(7) -0.0013(7)

loop_
_atom_type_symbol
_atom_type_description
_atom_type_scat_dispersion_real
_atom_type_scat_dispersion_imag
_atom_type_scat_source
C C 0.0181 0.0091 'International Tables Vol C Tables 4.2.6.8 and 6.1.1.4'
H H 0.0000 0.0000 'International Tables Vol C Tables 4.2.6.8 and 6.1.1.4'
N N 0.0311 0.0180 'International Tables Vol C Tables 4.2.6.8 and 6.1.1.4'
O O 0.0492 0.0322 'International Tables Vol C Tables 4.2.6.8 and 6.1.1.4'
P P 0.2955 0.4335 'International Tables Vol C Tables 4.2.6.8 and 6.1.1.4'

loop_
_geom_angle_atom_site_label_1
_geom_angle_atom_site_label_2
_geom_angle_atom_site_label_3
_geom_angle
_geom_angle_site_symmetry_1
_geom_angle_site_symmetry_3
_geom_angle_publ_flag
O3 P1 O2 114.36(7) . . ?
O3 P1 O1 108.31(8) . . ?
O2 P1 O1 111.38(7) . . ?
O3 P1 C1 112.06(7) . . ?
O2 P1 C1 108.22(7) . . ?
O1 P1 C1 101.83(7) . . ?
O6 P2 O4 118.09(7) . . ?
O6 P2 O5 110.88(6) . . ?
O4 P2 O5 107.92(6) . . ?
O6 P2 C1 107.56(6) . . ?
O4 P2 C1 107.66(7) . . ?
O5 P2 C1 103.74(6) . . ?
C5 P3 C12 108.36(7) . . ?
C5 P3 C18 109.70(8) . . ?
C12 P3 C18 110.36(7) . . ?
C5 P3 C6 109.90(8) . . ?
C12 P3 C6 109.73(7) . . ?
C18 P3 C6 108.79(7) . . ?
P1 O1 H1 107.2(17) . . ?
P2 O5 H5 113.6(17) . . ?
C1 O7 H7A 105.8(17) . . ?
C4 N1 H3N 111.7(14) . . ?
C4 N1 H1N 111.9(14) . . ?
H3N N1 H1N 108.3(19) . . ?
C4 N1 H2N 110.2(12) . . ?
H3N N1 H2N 108.3(18) . . ?
H1N N1 H2N 106.3(18) . . ?
O7 C1 C2 107.92(11) . . ?
O7 C1 P1 109.35(9) . . ?
C2 C1 P1 110.63(10) . . ?
O7 C1 P2 108.65(10) . . ?
C2 C1 P2 107.74(9) . . ?
P1 C1 P2 112.42(7) . . ?
C3 C2 C1 115.51(12) . . ?
C3 C2 H2A 108.4 . . ?
C1 C2 H2A 108.4 . . ?
C3 C2 H2B 108.4 . . ?
C1 C2 H2B 108.4 . . ?
H2A C2 H2B 107.5 . . ?
C4 C3 C2 110.55(12) . . ?
C4 C3 H3A 109.5 . . ?
C2 C3 H3A 109.5 . . ?
C4 C3 H3B 109.5 . . ?
C2 C3 H3B 109.5 . . ?
H3A C3 H3B 108.1 . . ?
N1 C4 C3 110.38(12) . . ?
N1 C4 H4A 109.6 . . ?
C3 C4 H4A 109.6 . . ?
N1 C4 H4B 109.6 . . ?
C3 C4 H4B 109.6 . . ?
H4A C4 H4B 108.1 . . ?
P3 C5 H5A 109.5 . . ?
P3 C5 H5B 109.5 . . ?
H5A C5 H5B 109.5 . . ?
P3 C5 H5C 109.5 . . ?
H5A C5 H5C 109.5 . . ?
H5B C5 H5C 109.5 . . ?
C7 C6 C11 120.26(14) . . ?
C7 C6 P3 118.88(11) . . ?
C11 C6 P3 120.68(12) . . ?
C8 C7 C6 119.53(15) . . ?
C8 C7 H7 120.2 . . ?
C6 C7 H7 120.2 . . ?
C7 C8 C9 120.07(15) . . ?
C7 C8 H8 120.0 . . ?
C9 C8 H8 120.0 . . ?
C10 C9 C8 120.89(15) . . ?
C10 C9 H9 119.6 . . ?
C8 C9 H9 119.6 . . ?
C9 C10 C11 119.38(15) . . ?
C9 C10 H10 120.3 . . ?
C11 C10 H10 120.3 . . ?
C10 C11 C6 119.85(15) . . ?
C10 C11 H11 120.1 . . ?
C6 C11 H11 120.1 . . ?
C17 C12 C13 120.39(15) . . ?
C17 C12 P3 120.82(12) . . ?
C13 C12 P3 118.36(12) . . ?
C14 C13 C12 119.71(16) . . ?
C14 C13 H13 120.1 . . ?
C12 C13 H13 120.1 . . ?
C13 C14 C15 119.86(16) . . ?
C13 C14 H14 120.1 . . ?
C15 C14 H14 120.1 . . ?
C16 C15 C14 120.45(16) . . ?
C16 C15 H15 119.8 . . ?
C14 C15 H15 119.8 . . ?
C17 C16 C15 120.35(17) . . ?
C17 C16 H16 119.8 . . ?
C15 C16 H16 119.8 . . ?
C16 C17 C12 119.24(16) . . ?
C16 C17 H17 120.4 . . ?
C12 C17 H17 120.4 . . ?
C23 C18 C19 119.97(15) . . ?
C23 C18 P3 119.70(13) . . ?
C19 C18 P3 120.33(11) . . ?
C20 C19 C18 119.47(15) . . ?
C20 C19 H19 120.3 . . ?
C18 C19 H19 120.3 . . ?
C19 C20 C21 120.41(16) . . ?
C19 C20 H20 119.8 . . ?
C21 C20 H20 119.8 . . ?
C22 C21 C20 120.13(16) . . ?
C22 C21 H21 119.9 . . ?
C20 C21 H21 119.9 . . ?
C21 C22 C23 120.19(16) . . ?
C21 C22 H22 119.9 . . ?
C23 C22 H22 119.9 . . ?
C22 C23 C18 119.81(16) . . ?
C22 C23 H23 120.1 . . ?
C18 C23 H23 120.1 . . ?

loop_
_geom_bond_atom_site_label_1
_geom_bond_atom_site_label_2
_geom_bond_distance
_geom_bond_site_symmetry_2
_geom_bond_publ_flag
P1 O3 1.4977(12) . ?
P1 O2 1.5094(11) . ?
P1 O1 1.5883(13) . ?
P1 C1 1.8513(15) . ?
P2 O6 1.4970(11) . ?
P2 O4 1.5042(11) . ?
P2 O5 1.5880(11) . ?
P2 C1 1.8633(15) . ?
P3 C5 1.7857(16) . ?
P3 C12 1.7911(16) . ?
P3 C18 1.7927(16) . ?
P3 C6 1.7952(15) . ?
O1 H1 0.86(3) . ?
O5 H5 0.92(3) . ?
O7 C1 1.4467(17) . ?
O7 H7A 0.79(3) . ?
N1 C4 1.4843(19) . ?
N1 H3N 0.91(2) . ?
N1 H1N 0.90(2) . ?
N1 H2N 0.99(2) . ?
C1 C2 1.5356(19) . ?
C2 C3 1.5254(19) . ?
C2 H2A 0.9900 . ?
C2 H2B 0.9900 . ?
C3 C4 1.5152(19) . ?
C3 H3A 0.9900 . ?
C3 H3B 0.9900 . ?
C4 H4A 0.9900 . ?
C4 H4B 0.9900 . ?
C5 H5A 0.9800 . ?
C5 H5B 0.9800 . ?
C5 H5C 0.9800 . ?
C6 C7 1.398(2) . ?
C6 C11 1.399(2) . ?
C7 C8 1.386(2) . ?
C7 H7 0.9500 . ?
C8 C9 1.390(2) . ?
C8 H8 0.9500 . ?
C9 C10 1.388(2) . ?
C9 H9 0.9500 . ?
C10 C11 1.394(2) . ?
C10 H10 0.9500 . ?
C11 H11 0.9500 . ?
C12 C17 1.395(2) . ?
C12 C13 1.400(2) . ?
C13 C14 1.383(2) . ?
C13 H13 0.9500 . ?
C14 C15 1.389(3) . ?
C14 H14 0.9500 . ?
C15 C16 1.388(3) . ?
C15 H15 0.9500 . ?
C16 C17 1.386(2) . ?
C16 H16 0.9500 . ?
C17 H17 0.9500 . ?
C18 C23 1.391(2) . ?
C18 C19 1.393(2) . ?
C19 C20 1.385(2) . ?
C19 H19 0.9500 . ?
C20 C21 1.387(2) . ?
C20 H20 0.9500 . ?
C21 C22 1.374(3) . ?
C21 H21 0.9500 . ?
C22 C23 1.390(3) . ?
C22 H22 0.9500 . ?
C23 H23 0.9500 . ?

loop_
_geom_hbond_atom_site_label_D
_geom_hbond_atom_site_label_H
_geom_hbond_atom_site_label_A
_geom_hbond_distance_DH
_geom_hbond_distance_HA
_geom_hbond_distance_DA
_geom_hbond_angle_DHA
_geom_hbond_site_symmetry_A
_geom_hbond_publ_flag
O1 H1 O4 0.86(3) 1.77(3) 2.5944(18) 163(2) . yes
O5 H5 O2 0.92(3) 1.70(3) 2.6166(16) 171(3) 2_546 yes
O7 H7A O5 0.79(3) 2.53(2) 2.9807(15) 118(2) . yes
N1 H3N O3 0.91(2) 1.83(2) 2.7418(18) 173(2) 3_576 yes
N1 H1N O2 0.90(2) 1.95(2) 2.7545(17) 148(2) 4_575 yes
N1 H2N O6 0.99(2) 1.77(2) 2.7492(17) 169.2(18) 3_566 yes

loop_
_geom_torsion_atom_site_label_1
_geom_torsion_atom_site_label_2
_geom_torsion_atom_site_label_3
_geom_torsion_atom_site_label_4
_geom_torsion
_geom_torsion_site_symmetry_1
_geom_torsion_site_symmetry_2
_geom_torsion_site_symmetry_3
_geom_torsion_site_symmetry_4
_geom_torsion_publ_flag
O3 P1 C1 O7 -75.23(11) . . . . ?
O2 P1 C1 O7 51.77(11) . . . . ?
O1 P1 C1 O7 169.23(10) . . . . ?
O3 P1 C1 C2 43.50(12) . . . . ?
O2 P1 C1 C2 170.50(9) . . . . ?
O1 P1 C1 C2 -72.04(11) . . . . ?
O3 P1 C1 P2 164.00(8) . . . . ?
O2 P1 C1 P2 -68.99(9) . . . . ?
O1 P1 C1 P2 48.46(9) . . . . ?
O6 P2 C1 O7 66.88(11) . . . . ?
O4 P2 C1 O7 -164.88(9) . . . . ?
O5 P2 C1 O7 -50.65(11) . . . . ?
O6 P2 C1 C2 -49.80(11) . . . . ?
O4 P2 C1 C2 78.44(11) . . . . ?
O5 P2 C1 C2 -167.34(9) . . . . ?
O6 P2 C1 P1 -171.95(7) . . . . ?
O4 P2 C1 P1 -43.71(9) . . . . ?
O5 P2 C1 P1 70.51(8) . . . . ?
O7 C1 C2 C3 44.42(16) . . . . ?
P1 C1 C2 C3 -75.18(13) . . . . ?
P2 C1 C2 C3 161.57(10) . . . . ?
C1 C2 C3 C4 173.87(12) . . . . ?
C2 C3 C4 N1 178.60(12) . . . . ?
C5 P3 C6 C7 -29.15(15) . . . . ?
C12 P3 C6 C7 -148.20(12) . . . . ?
C18 P3 C6 C7 90.97(13) . . . . ?
C5 P3 C6 C11 155.64(13) . . . . ?
C12 P3 C6 C11 36.59(14) . . . . ?
C18 P3 C6 C11 -84.23(14) . . . . ?
C11 C6 C7 C8 1.2(2) . . . . ?
P3 C6 C7 C8 -174.07(12) . . . . ?
C6 C7 C8 C9 0.2(2) . . . . ?
C7 C8 C9 C10 -1.5(3) . . . . ?
C8 C9 C10 C11 1.4(2) . . . . ?
C9 C10 C11 C6 0.0(2) . . . . ?
C7 C6 C11 C10 -1.3(2) . . . . ?
P3 C6 C11 C10 173.87(12) . . . . ?
C5 P3 C12 C17 99.29(14) . . . . ?
C18 P3 C12 C17 -20.85(14) . . . . ?
C6 P3 C12 C17 -140.72(12) . . . . ?
C5 P3 C12 C13 -73.20(13) . . . . ?
C18 P3 C12 C13 166.67(11) . . . . ?
C6 P3 C12 C13 46.80(13) . . . . ?
C17 C12 C13 C14 0.7(2) . . . . ?
P3 C12 C13 C14 173.19(12) . . . . ?
C12 C13 C14 C15 -0.3(2) . . . . ?
C13 C14 C15 C16 -0.3(3) . . . . ?
C14 C15 C16 C17 0.5(3) . . . . ?
C15 C16 C17 C12 -0.1(3) . . . . ?
C13 C12 C17 C16 -0.5(2) . . . . ?
P3 C12 C17 C16 -172.80(12) . . . . ?
C5 P3 C18 C23 -15.73(16) . . . . ?
C12 P3 C18 C23 103.59(14) . . . . ?
C6 P3 C18 C23 -135.98(14) . . . . ?
C5 P3 C18 C19 163.39(13) . . . . ?
C12 P3 C18 C19 -77.29(14) . . . . ?
C6 P3 C18 C19 43.15(15) . . . . ?
C23 C18 C19 C20 1.2(3) . . . . ?
P3 C18 C19 C20 -177.95(14) . . . . ?
C18 C19 C20 C21 -0.2(3) . . . . ?
C19 C20 C21 C22 -0.7(3) . . . . ?
C20 C21 C22 C23 0.6(3) . . . . ?
C21 C22 C23 C18 0.4(3) . . . . ?
C19 C18 C23 C22 -1.3(3) . . . . ?
P3 C18 C23 C22 177.83(15) . . . . ?
